data_7212769
loop_
_publ_author_name
'Kinuta, Takafumi'
'Sato, Tomohiro'
'Tajima, Nobuo'
'Kuroda, Reiko'
'Matsubara, Yoshio'
'Imai, Yoshitane'

_publ_section_title
;
 Chiral crystallization of ether- and imide-bridged biphenyl compounds
 without any outside chiral source
;
_journal_issue 11
_journal_name_full CrystEngComm
_journal_page_first 3483
_journal_paper_doi 10.1039/c0ce00055h
_journal_volume 12
_journal_year 2010
_chemical_formula_sum 'C14 H8 O3'
_chemical_formula_weight 224.20
_chemical_name_systematic
;
?
;
_space_group_IT_number 18
_symmetry_cell_setting orthorhombic
_symmetry_space_group_name_Hall 'P 2 2ab'
_symmetry_space_group_name_H-M 'P 21 21 2'
_atom_sites_solution_hydrogens geom
_atom_sites_solution_primary direct
_atom_sites_solution_secondary difmap
_audit_creation_method SHELXL-97
_cell_angle_alpha 90.00
_cell_angle_beta 90.00
_cell_angle_gamma 90.00
_cell_formula_units_Z 2
_cell_length_a 17.034(3)
_cell_length_b 3.8930(6)
_cell_length_c 7.3497(11)
_cell_measurement_reflns_used 1085
_cell_measurement_temperature 100(2)
_cell_measurement_theta_max 28.30
_cell_measurement_theta_min 2.39
_cell_volume 487.38(14)
_computing_cell_refinement 'Bruker SMART'
_computing_data_collection 'Bruker SMART'
_computing_data_reduction 'Bruker SAINT'
_computing_structure_refinement 'SHELXL-97 (Sheldrick, 1997)'
_computing_structure_solution 'SHELXS-97 (Sheldrick, 1997)'
_diffrn_ambient_temperature 100(2)
_diffrn_measured_fraction_theta_full 1.000
_diffrn_measured_fraction_theta_max 1.000
_diffrn_measurement_device_type 'CCD area detector'
_diffrn_measurement_method 'phi and omega scans'
_diffrn_radiation_monochromator graphite
_diffrn_radiation_source 'fine-focus sealed tube'
_diffrn_radiation_type MoK\a
_diffrn_radiation_wavelength 0.71073
_diffrn_reflns_av_R_equivalents 0.0314
_diffrn_reflns_av_sigmaI/netI 0.0358
_diffrn_reflns_limit_h_max 22
_diffrn_reflns_limit_h_min -16
_diffrn_reflns_limit_k_max 5
_diffrn_reflns_limit_k_min -4
_diffrn_reflns_limit_l_max 9
_diffrn_reflns_limit_l_min -9
_diffrn_reflns_number 3565
_diffrn_reflns_theta_full 28.30
_diffrn_reflns_theta_max 28.30
_diffrn_reflns_theta_min 2.39
_exptl_absorpt_coefficient_mu 0.108
_exptl_absorpt_correction_T_max 0.9871
_exptl_absorpt_correction_T_min 0.9580
_exptl_absorpt_correction_type empirical
_exptl_absorpt_process_details 'Bruker SADABS'
_exptl_crystal_colour colorless
_exptl_crystal_density_diffrn 1.528
_exptl_crystal_density_method 'not measured'
_exptl_crystal_description plate
_exptl_crystal_F_000 232
_exptl_crystal_size_max 0.40
_exptl_crystal_size_mid 0.30
_exptl_crystal_size_min 0.12
_refine_diff_density_max 0.283
_refine_diff_density_min -0.211
_refine_diff_density_rms 0.047
_refine_ls_abs_structure_details 'Flack H D (1983), Acta Cryst. A39, 876-881'
_refine_ls_abs_structure_Flack -0.5(15)
_refine_ls_extinction_method none
_refine_ls_goodness_of_fit_ref 1.007
_refine_ls_hydrogen_treatment constr
_refine_ls_matrix_type full
_refine_ls_number_parameters 78
_refine_ls_number_reflns 1214
_refine_ls_number_restraints 0
_refine_ls_restrained_S_all 1.007
_refine_ls_R_factor_all 0.0418
_refine_ls_R_factor_gt 0.0373
_refine_ls_shift/su_max 0.000
_refine_ls_shift/su_mean 0.000
_refine_ls_structure_factor_coef Fsqd
_refine_ls_weighting_details 'calc w=1/[\s^2^(Fo^2^)+(0.0550P)^2^+0.0000P] where P=(Fo^2^+2Fc^2^)/3'
_refine_ls_weighting_scheme calc
_refine_ls_wR_factor_gt 0.0860
_refine_ls_wR_factor_ref 0.0877
_reflns_number_gt 1085
_reflns_number_total 1214
_reflns_threshold_expression >2sigma(I)
_cod_data_source_file c0ce00055h.txt
_cod_data_source_block 31840a-1
_cod_depositor_comments
;
The following automatic conversions were performed:

'_symmetry_cell_setting' value 'Orthorhombic' changed to
'orthorhombic' according to
/home/saulius/struct/CIF-dictionaries/cif_core.dic dictionary named
'cif_core.dic' version 2.4.2 from 2011-04-26.

Automatic conversion script
Id: cif_fix_values 1891 2012-01-12 08:04:46Z andrius 
;
_cod_original_cell_volume 487.39(13)
_cod_original_sg_symbol_H-M P2(1)2(1)2
_cod_database_code 7212769

loop_
_symmetry_equiv_pos_as_xyz
'x, y, z'
'-x, -y, z'
'x+1/2, -y+1/2, -z'
'-x+1/2, y+1/2, -z'

loop_
_atom_site_label
_atom_site_type_symbol
_atom_site_fract_x
_atom_site_fract_y
_atom_site_fract_z
_atom_site_U_iso_or_equiv
_atom_site_adp_type
_atom_site_occupancy
_atom_site_symmetry_multiplicity
_atom_site_calc_flag
_atom_site_refinement_flags
C1 C 0.95912(8) 0.0661(4) 0.72727(18) 0.0149(3) Uani 1 1 d .
C2 C 0.90831(8) 0.0421(4) 0.87685(17) 0.0168(3) Uani 1 1 d .
C3 C 0.83030(8) 0.1493(4) 0.8631(2) 0.0187(3) Uani 1 1 d .
H3 H 0.7961 0.1231 0.9642 0.022 Uiso 1 1 calc R
C4 C 0.80256(8) 0.2928(4) 0.7041(2) 0.0199(3) Uani 1 1 d .
H4 H 0.7499 0.3723 0.6966 0.024 Uiso 1 1 calc R
C5 C 0.85235(9) 0.3202(4) 0.55488(19) 0.0197(3) Uani 1 1 d .
H5 H 0.8337 0.4190 0.4449 0.024 Uiso 1 1 calc R
C6 C 0.92862(8) 0.2045(4) 0.56606(19) 0.0174(3) Uani 1 1 d .
H6 H 0.9614 0.2189 0.4618 0.021 Uiso 1 1 calc R
C7 C 0.93018(8) -0.1023(4) 1.05659(19) 0.0190(3) Uani 1 1 d .
O8 O 0.88792(7) -0.2736(3) 1.14900(14) 0.0276(3) Uani 1 1 d .
O9 O 1.0000 0.0000 1.13491(17) 0.0250(4) Uani 1 2 d S

loop_
_atom_site_aniso_label
_atom_site_aniso_U_11
_atom_site_aniso_U_22
_atom_site_aniso_U_33
_atom_site_aniso_U_23
_atom_site_aniso_U_13
_atom_site_aniso_U_12
C1 0.0191(7) 0.0133(6) 0.0123(6) -0.0015(5) -0.0008(5) -0.0021(6)
C2 0.0230(7) 0.0145(7) 0.0129(6) -0.0011(5) -0.0012(5) -0.0013(6)
C3 0.0215(7) 0.0175(7) 0.0171(7) -0.0018(6) 0.0034(5) -0.0026(5)
C4 0.0171(7) 0.0185(7) 0.0241(7) -0.0016(6) -0.0024(6) -0.0007(6)
C5 0.0248(7) 0.0184(7) 0.0161(6) 0.0012(6) -0.0052(6) -0.0022(6)
C6 0.0235(7) 0.0166(6) 0.0122(6) -0.0005(6) -0.0004(6) -0.0033(6)
C7 0.0236(7) 0.0193(7) 0.0141(6) -0.0011(6) 0.0041(6) 0.0042(6)
O8 0.0391(6) 0.0271(6) 0.0166(5) 0.0036(5) 0.0066(4) -0.0010(5)
O9 0.0240(8) 0.0408(10) 0.0101(6) 0.000 0.000 0.0031(7)

loop_
_atom_type_symbol
_atom_type_description
_atom_type_scat_dispersion_real
_atom_type_scat_dispersion_imag
_atom_type_scat_source
C C 0.0033 0.0016 'International Tables Vol C Tables 4.2.6.8 and 6.1.1.4'
H H 0.0000 0.0000 'International Tables Vol C Tables 4.2.6.8 and 6.1.1.4'
O O 0.0106 0.0060 'International Tables Vol C Tables 4.2.6.8 and 6.1.1.4'

loop_
_geom_angle_atom_site_label_1
_geom_angle_atom_site_label_2
_geom_angle_atom_site_label_3
_geom_angle
_geom_angle_site_symmetry_3
C6 C1 C2 117.37(12) .
C6 C1 C1 118.75(9) 2_755
C2 C1 C1 123.76(9) 2_755
C3 C2 C1 120.71(12) .
C3 C2 C7 114.61(12) .
C1 C2 C7 124.65(12) .
C4 C3 C2 120.55(13) .
C3 C4 C5 119.38(13) .
C6 C5 C4 120.20(13) .
C5 C6 C1 121.71(14) .
O8 C7 O9 116.34(13) .
O8 C7 C2 124.56(13) .
O9 C7 C2 118.59(12) .
C7 O9 C7 130.70(15) 2_755

loop_
_geom_bond_atom_site_label_1
_geom_bond_atom_site_label_2
_geom_bond_distance
_geom_bond_site_symmetry_2
C1 C6 1.4014(19) .
C1 C2 1.4023(18) .
C1 C1 1.485(3) 2_755
C2 C3 1.3965(19) .
C2 C7 1.4832(18) .
C3 C4 1.379(2) .
C4 C5 1.391(2) .
C5 C6 1.378(2) .
C7 O8 1.1933(17) .
C7 O9 1.3801(16) .
O9 C7 1.3801(16) 2_755
